data_4107373
loop_
_publ_author_name
'Jianhua Cheng'
'Josef Takats'
'Michael J. Ferguson'
'Robert McDonald'

_publ_section_title
;
 Heteroleptic Tm(II) Complexes: One More Success for Trofimenko's
 Scorpionates
;
_journal_name_full 'Journal of the American Chemical Society'
_journal_page_first 1544
_journal_page_last 1545
_journal_paper_doi 10.1021/ja0776273
_journal_volume 130
_journal_year 2008
_chemical_formula_moiety 'C31 H59 B N6 Si2 Tm, 0.5(C6 H14)'
_chemical_formula_sum 'C34 H66 B N6 Si2 Tm'
_chemical_formula_weight 794.85
_chemical_name_systematic
;
 ?
;
_space_group_IT_number 15
_symmetry_cell_setting monoclinic
_symmetry_space_group_name_Hall '-C 2yc'
_symmetry_space_group_name_H-M 'C 1 2/c 1'
_atom_sites_solution_hydrogens geom
_atom_sites_solution_primary direct
_atom_sites_solution_secondary difmap
_audit_creation_method SHELXL-97
_cell_angle_alpha 90.00
_cell_angle_beta 91.8840(18)
_cell_angle_gamma 90.00
_cell_formula_units_Z 8
_cell_length_a 16.787(2)
_cell_length_b 18.042(2)
_cell_length_c 26.963(4)
_cell_measurement_reflns_used 7254
_cell_measurement_temperature 193(2)
_cell_measurement_theta_max 26.33
_cell_measurement_theta_min 2.22
_cell_volume 8161.9(18)
_computing_cell_refinement 'Bruker SAINT (Bruker, 1997)'
_computing_data_collection 'Bruker SMART (Bruker, 1997)'
_computing_data_reduction 'Bruker SAINT (Bruker, 1997)'
_computing_molecular_graphics 'Bruker SHELXTL (Bruker, 1997)'
_computing_publication_material 'Bruker SHELXTL (Bruker, 1997)'
_computing_structure_refinement 'SHELXL-97 (Sheldrick, 1997)'
_computing_structure_solution 'SHELXS-97 (Sheldrick, 1990)'
_diffrn_ambient_temperature 193(2)
_diffrn_detector_area_resol_mean 8.192
_diffrn_measured_fraction_theta_full 0.998
_diffrn_measured_fraction_theta_max 0.998
_diffrn_measurement_device_type 'Bruker PLATFORM diffractometer/SMART 1000 CCD area detector'
_diffrn_measurement_method '\w scans'
_diffrn_radiation_monochromator graphite
_diffrn_radiation_source 'fine-focus sealed tube'
_diffrn_radiation_type MoK\a
_diffrn_radiation_wavelength 0.71073
_diffrn_reflns_av_R_equivalents 0.0229
_diffrn_reflns_av_sigmaI/netI 0.0198
_diffrn_reflns_limit_h_max 20
_diffrn_reflns_limit_h_min -20
_diffrn_reflns_limit_k_max 22
_diffrn_reflns_limit_k_min -22
_diffrn_reflns_limit_l_max 33
_diffrn_reflns_limit_l_min -33
_diffrn_reflns_number 31811
_diffrn_reflns_theta_full 26.33
_diffrn_reflns_theta_max 26.33
_diffrn_reflns_theta_min 1.66
_diffrn_standards_decay_% 0
_diffrn_standards_interval_time 0
_diffrn_standards_number 0
_exptl_absorpt_coefficient_mu 2.262
_exptl_absorpt_correction_T_max 0.5223
_exptl_absorpt_correction_T_min 0.3211
_exptl_absorpt_correction_type multi-scan
_exptl_absorpt_process_details 'SADABS (Sheldrick, 1996)'
_exptl_crystal_colour brown
_exptl_crystal_density_diffrn 1.294
_exptl_crystal_description prism
_exptl_crystal_F_000 3312
_exptl_crystal_size_max 0.65
_exptl_crystal_size_mid 0.59
_exptl_crystal_size_min 0.33
_refine_diff_density_max 1.348
_refine_diff_density_min -0.553
_refine_diff_density_rms 0.072
_refine_ls_extinction_method none
_refine_ls_goodness_of_fit_ref 1.162
_refine_ls_hydrogen_treatment constr
_refine_ls_matrix_type full
_refine_ls_number_parameters 400
_refine_ls_number_reflns 8326
_refine_ls_number_restraints 0
_refine_ls_restrained_S_all 1.162
_refine_ls_R_factor_all 0.0365
_refine_ls_R_factor_gt 0.0303
_refine_ls_shift/su_max 0.001
_refine_ls_shift/su_mean 0.000
_refine_ls_structure_factor_coef Fsqd
_refine_ls_weighting_details 'calc w=1/[\s^2^(Fo^2^)+(0.0218P)^2^+22.5165P] where P=(Fo^2^+2Fc^2^)/3'
_refine_ls_weighting_scheme calc
_refine_ls_wR_factor_gt 0.0652
_refine_ls_wR_factor_ref 0.0680
_reflns_number_gt 7422
_reflns_number_total 8326
_reflns_threshold_expression I>2\s(I)
_cod_data_source_file ja0776273-file003_2.cif
_cod_data_source_block 2
_cod_original_sg_symbol_H-M 'C 2/c'
_cod_database_code 4107373

loop_
_symmetry_equiv_pos_as_xyz
'x, y, z'
'-x, y, -z+1/2'
'x+1/2, y+1/2, z'
'-x+1/2, y+1/2, -z+1/2'
'-x, -y, -z'
'x, -y, z-1/2'
'-x+1/2, -y+1/2, -z'
'x+1/2, -y+1/2, z-1/2'

loop_
_atom_site_label
_atom_site_type_symbol
_atom_site_fract_x
_atom_site_fract_y
_atom_site_fract_z
_atom_site_U_iso_or_equiv
_atom_site_adp_type
_atom_site_occupancy
_atom_site_symmetry_multiplicity
_atom_site_calc_flag
_atom_site_refinement_flags
Tm Tm 0.196322(8) 0.073300(8) 0.139541(5) 0.03080(5) Uani 1 1 d .
Si1 Si 0.24369(7) 0.05258(6) 0.28590(4) 0.0448(2) Uani 1 1 d .
Si2 Si 0.27063(6) 0.19750(5) 0.22453(3) 0.0383(2) Uani 1 1 d .
N11 N 0.13269(15) 0.14829(14) 0.04180(9) 0.0295(5) Uani 1 1 d .
N12 N 0.09985(16) 0.14624(14) 0.08813(9) 0.0323(6) Uani 1 1 d .
N21 N 0.26148(15) 0.07667(14) 0.02591(9) 0.0308(5) Uani 1 1 d .
N22 N 0.29457(15) 0.06826(14) 0.07312(9) 0.0311(5) Uani 1 1 d .
N31 N 0.13072(15) 0.00696(14) 0.03297(9) 0.0297(5) Uani 1 1 d .
N32 N 0.13405(15) -0.01586(14) 0.08167(9) 0.0314(5) Uani 1 1 d .
C1 C 0.2200(2) 0.1081(2) 0.23064(12) 0.0396(7) Uani 1 1 d .
H1 H 0.1654 0.1257 0.2387 0.047 Uiso 1 1 calc R
C2 C 0.1592(3) -0.0112(3) 0.30024(17) 0.0762(15) Uani 1 1 d .
H2A H 0.1736 -0.0407 0.3297 0.091 Uiso 1 1 calc R
H2B H 0.1486 -0.0443 0.2720 0.091 Uiso 1 1 calc R
H2C H 0.1114 0.0180 0.3065 0.091 Uiso 1 1 calc R
C3 C 0.3341(3) -0.0075(3) 0.28058(16) 0.0676(12) Uani 1 1 d .
H3A H 0.3432 -0.0352 0.3115 0.081 Uiso 1 1 calc R
H3B H 0.3807 0.0236 0.2745 0.081 Uiso 1 1 calc R
H3C H 0.3258 -0.0423 0.2530 0.081 Uiso 1 1 calc R
C4 C 0.2621(3) 0.1061(2) 0.34541(13) 0.0588(11) Uani 1 1 d .
H4A H 0.2749 0.0714 0.3725 0.071 Uiso 1 1 calc R
H4B H 0.2142 0.1343 0.3531 0.071 Uiso 1 1 calc R
H4C H 0.3068 0.1403 0.3414 0.071 Uiso 1 1 calc R
C5 C 0.2239(3) 0.2746(2) 0.26021(15) 0.0566(10) Uani 1 1 d .
H5A H 0.2536 0.3206 0.2552 0.068 Uiso 1 1 calc R
H5B H 0.2253 0.2622 0.2956 0.068 Uiso 1 1 calc R
H5C H 0.1685 0.2813 0.2485 0.068 Uiso 1 1 calc R
C6 C 0.3791(2) 0.1953(2) 0.24364(14) 0.0507(9) Uani 1 1 d .
H6A H 0.4025 0.2445 0.2389 0.061 Uiso 1 1 calc R
H6B H 0.4067 0.1590 0.2233 0.061 Uiso 1 1 calc R
H6C H 0.3848 0.1812 0.2787 0.061 Uiso 1 1 calc R
C7 C 0.2686(2) 0.2309(2) 0.15749(12) 0.0427(8) Uani 1 1 d .
H7A H 0.2966 0.2784 0.1556 0.051 Uiso 1 1 calc R
H7B H 0.2132 0.2371 0.1456 0.051 Uiso 1 1 calc R
H7C H 0.2950 0.1943 0.1368 0.051 Uiso 1 1 calc R
C13 C 0.05928(18) 0.20930(18) 0.09279(12) 0.0342(7) Uani 1 1 d .
C14 C 0.0672(2) 0.25280(18) 0.05050(13) 0.0397(8) Uani 1 1 d .
H14 H 0.0447 0.3004 0.0445 0.048 Uiso 1 1 calc R
C15 C 0.11415(19) 0.21307(18) 0.01922(12) 0.0354(7) Uani 1 1 d .
C16 C 0.1422(2) 0.2335(2) -0.03093(13) 0.0496(9) Uani 1 1 d .
H16A H 0.2006 0.2339 -0.0304 0.059 Uiso 1 1 calc R
H16B H 0.1221 0.2828 -0.0400 0.059 Uiso 1 1 calc R
H16C H 0.1223 0.1971 -0.0554 0.059 Uiso 1 1 calc R
C17 C 0.0090(2) 0.2258(2) 0.13707(13) 0.0427(8) Uani 1 1 d .
C18 C -0.0751(2) 0.2447(3) 0.11822(16) 0.0595(11) Uani 1 1 d .
H18A H -0.0984 0.2018 0.1009 0.071 Uiso 1 1 calc R
H18B H -0.0731 0.2868 0.0953 0.071 Uiso 1 1 calc R
H18C H -0.1079 0.2578 0.1463 0.071 Uiso 1 1 calc R
C19 C 0.0425(3) 0.2935(3) 0.16484(18) 0.0764(15) Uani 1 1 d .
H19A H 0.0451 0.3355 0.1420 0.092 Uiso 1 1 calc R
H19B H 0.0961 0.2822 0.1783 0.092 Uiso 1 1 calc R
H19C H 0.0077 0.3060 0.1921 0.092 Uiso 1 1 calc R
C20 C 0.0053(3) 0.1598(3) 0.17161(15) 0.0716(14) Uani 1 1 d .
H20A H -0.0165 0.1170 0.1534 0.086 Uiso 1 1 calc R
H20B H -0.0290 0.1716 0.1992 0.086 Uiso 1 1 calc R
H20C H 0.0591 0.1481 0.1846 0.086 Uiso 1 1 calc R
C23 C 0.37325(18) 0.06058(17) 0.06780(11) 0.0324(7) Uani 1 1 d .
C24 C 0.39068(19) 0.06426(18) 0.01786(12) 0.0363(7) Uani 1 1 d .
H24 H 0.4419 0.0608 0.0041 0.044 Uiso 1 1 calc R
C25 C 0.31926(19) 0.07397(18) -0.00769(11) 0.0339(7) Uani 1 1 d .
C26 C 0.3035(2) 0.0807(2) -0.06253(12) 0.0460(9) Uani 1 1 d .
H26A H 0.2645 0.0431 -0.0734 0.055 Uiso 1 1 calc R
H26B H 0.3532 0.0733 -0.0799 0.055 Uiso 1 1 calc R
H26C H 0.2822 0.1301 -0.0702 0.055 Uiso 1 1 calc R
C27 C 0.4306(2) 0.0490(2) 0.11158(12) 0.0402(8) Uani 1 1 d .
C28 C 0.4938(2) -0.0074(3) 0.09735(15) 0.0589(11) Uani 1 1 d .
H28A H 0.5319 -0.0143 0.1253 0.071 Uiso 1 1 calc R
H28B H 0.5219 0.0107 0.0685 0.071 Uiso 1 1 calc R
H28C H 0.4680 -0.0548 0.0892 0.071 Uiso 1 1 calc R
C29 C 0.4730(2) 0.1225(3) 0.12379(16) 0.0565(10) Uani 1 1 d .
H29A H 0.5099 0.1155 0.1523 0.068 Uiso 1 1 calc R
H29B H 0.4334 0.1602 0.1318 0.068 Uiso 1 1 calc R
H29C H 0.5027 0.1387 0.0951 0.068 Uiso 1 1 calc R
C30 C 0.3878(2) 0.0218(3) 0.15673(14) 0.0544(10) Uani 1 1 d .
H30A H 0.4262 0.0164 0.1847 0.065 Uiso 1 1 calc R
H30B H 0.3630 -0.0263 0.1493 0.065 Uiso 1 1 calc R
H30C H 0.3466 0.0576 0.1654 0.065 Uiso 1 1 calc R
C33 C 0.09645(18) -0.08131(17) 0.08263(12) 0.0331(7) Uani 1 1 d .
C34 C 0.06896(19) -0.10065(18) 0.03494(12) 0.0358(7) Uani 1 1 d .
H34 H 0.0402 -0.1440 0.0255 0.043 Uiso 1 1 calc R
C35 C 0.09208(17) -0.04408(17) 0.00443(11) 0.0311(6) Uani 1 1 d .
C36 C 0.0806(2) -0.0385(2) -0.05068(12) 0.0399(8) Uani 1 1 d .
H36A H 0.0591 0.0104 -0.0594 0.048 Uiso 1 1 calc R
H36B H 0.0433 -0.0770 -0.0624 0.048 Uiso 1 1 calc R
H36C H 0.1320 -0.0454 -0.0663 0.048 Uiso 1 1 calc R
C37 C 0.0889(2) -0.1238(2) 0.13031(13) 0.0431(8) Uani 1 1 d .
C38 C 0.1282(4) -0.1989(3) 0.12394(18) 0.095(2) Uani 1 1 d .
H38A H 0.1240 -0.2277 0.1546 0.114 Uiso 1 1 calc R
H38B H 0.1845 -0.1919 0.1167 0.114 Uiso 1 1 calc R
H38C H 0.1015 -0.2256 0.0964 0.114 Uiso 1 1 calc R
C39 C 0.0018(3) -0.1369(4) 0.1403(2) 0.105(2) Uani 1 1 d .
H39A H -0.0028 -0.1640 0.1715 0.126 Uiso 1 1 calc R
H39B H -0.0226 -0.1659 0.1131 0.126 Uiso 1 1 calc R
H39C H -0.0256 -0.0891 0.1426 0.126 Uiso 1 1 calc R
C40 C 0.1278(4) -0.0842(3) 0.17325(16) 0.0848(18) Uani 1 1 d .
H40A H 0.1211 -0.1131 0.2036 0.102 Uiso 1 1 calc R
H40B H 0.1031 -0.0354 0.1769 0.102 Uiso 1 1 calc R
H40C H 0.1847 -0.0781 0.1674 0.102 Uiso 1 1 calc R
B B 0.1702(2) 0.07953(19) 0.01610(13) 0.0300(7) Uani 1 1 d .
H1B H 0.1601 0.0846 -0.0205 0.036 Uiso 1 1 calc R
C1S C 0.7631(3) 0.2138(3) 0.0100(2) 0.0737(13) Uani 1 1 d .
H1SA H 0.7613 0.2155 0.0467 0.088 Uiso 1 1 calc R
H1SB H 0.8192 0.2055 0.0013 0.088 Uiso 1 1 calc R
C2S C 0.7121(3) 0.1474(3) -0.0092(2) 0.0830(16) Uani 1 1 d .
H2SA H 0.7057 0.1508 -0.0457 0.100 Uiso 1 1 calc R
H2SB H 0.7409 0.1007 -0.0012 0.100 Uiso 1 1 calc R
C3S C 0.6332(3) 0.1443(3) 0.0121(2) 0.0816(15) Uani 1 1 d .
H3SA H 0.6037 0.1018 -0.0017 0.098 Uiso 1 1 calc R
H3SB H 0.6041 0.1901 0.0042 0.098 Uiso 1 1 calc R
H3SC H 0.6389 0.1390 0.0482 0.098 Uiso 1 1 calc R

loop_
_atom_site_aniso_label
_atom_site_aniso_U_11
_atom_site_aniso_U_22
_atom_site_aniso_U_33
_atom_site_aniso_U_23
_atom_site_aniso_U_13
_atom_site_aniso_U_12
Tm 0.03181(8) 0.03430(8) 0.02610(7) -0.00181(6) -0.00207(5) -0.00048(6)
Si1 0.0553(6) 0.0475(6) 0.0315(5) -0.0006(4) 0.0006(4) -0.0096(5)
Si2 0.0408(5) 0.0409(5) 0.0329(5) -0.0052(4) -0.0022(4) -0.0007(4)
N11 0.0287(13) 0.0297(13) 0.0300(13) -0.0017(10) -0.0016(10) -0.0005(10)
N12 0.0372(14) 0.0304(14) 0.0292(13) -0.0018(11) -0.0011(11) 0.0025(11)
N21 0.0328(13) 0.0328(13) 0.0266(12) -0.0017(11) 0.0004(10) -0.0004(11)
N22 0.0288(12) 0.0352(14) 0.0291(12) -0.0038(11) -0.0007(10) 0.0011(11)
N31 0.0310(13) 0.0277(13) 0.0302(13) -0.0028(10) -0.0023(10) 0.0009(10)
N32 0.0348(14) 0.0288(13) 0.0305(13) 0.0017(10) -0.0025(10) 0.0011(11)
C1 0.0382(18) 0.048(2) 0.0326(16) -0.0021(15) -0.0011(13) -0.0026(15)
C2 0.091(4) 0.087(4) 0.051(3) 0.005(2) 0.008(2) -0.039(3)
C3 0.093(4) 0.062(3) 0.048(2) 0.011(2) -0.001(2) 0.013(3)
C4 0.084(3) 0.058(3) 0.0337(19) -0.0005(18) -0.0019(19) -0.005(2)
C5 0.063(3) 0.053(2) 0.054(2) -0.0106(19) 0.0004(19) 0.006(2)
C6 0.044(2) 0.062(3) 0.046(2) -0.0105(18) -0.0025(16) -0.0071(18)
C7 0.047(2) 0.043(2) 0.0382(18) 0.0007(15) 0.0008(15) -0.0003(16)
C13 0.0312(16) 0.0328(17) 0.0383(17) -0.0038(13) -0.0061(13) 0.0037(13)
C14 0.0454(19) 0.0287(16) 0.0447(19) 0.0015(14) -0.0031(15) 0.0070(14)
C15 0.0380(17) 0.0293(16) 0.0387(17) 0.0028(13) -0.0032(13) -0.0025(14)
C16 0.066(3) 0.037(2) 0.046(2) 0.0071(16) 0.0075(18) 0.0035(18)
C17 0.0399(18) 0.048(2) 0.0396(18) -0.0063(16) 0.0012(14) 0.0081(16)
C18 0.040(2) 0.078(3) 0.061(2) -0.001(2) 0.0088(18) 0.013(2)
C19 0.065(3) 0.091(4) 0.074(3) -0.045(3) 0.009(2) 0.003(3)
C20 0.092(3) 0.081(3) 0.043(2) 0.012(2) 0.024(2) 0.034(3)
C23 0.0319(15) 0.0314(17) 0.0339(16) -0.0047(12) 0.0003(12) 0.0013(13)
C24 0.0336(16) 0.0389(18) 0.0368(16) -0.0045(14) 0.0069(13) 0.0016(14)
C25 0.0363(16) 0.0347(16) 0.0309(15) -0.0029(13) 0.0055(12) -0.0027(14)
C26 0.0436(19) 0.062(2) 0.0326(17) 0.0026(16) 0.0062(14) 0.0049(18)
C27 0.0312(16) 0.053(2) 0.0362(17) -0.0062(15) -0.0021(13) 0.0092(15)
C28 0.051(2) 0.075(3) 0.050(2) -0.006(2) -0.0067(18) 0.028(2)
C29 0.042(2) 0.069(3) 0.058(2) -0.010(2) -0.0076(18) -0.0056(19)
C30 0.049(2) 0.074(3) 0.040(2) 0.0049(19) -0.0043(16) 0.007(2)
C33 0.0327(16) 0.0280(16) 0.0386(16) -0.0004(13) -0.0005(13) 0.0022(13)
C34 0.0329(16) 0.0315(16) 0.0429(18) -0.0072(14) -0.0009(13) -0.0021(13)
C35 0.0251(14) 0.0317(15) 0.0362(16) -0.0072(13) -0.0020(12) 0.0042(12)
C36 0.0383(18) 0.045(2) 0.0360(17) -0.0108(15) -0.0035(14) 0.0001(15)
C37 0.052(2) 0.0357(18) 0.0414(19) 0.0064(15) -0.0004(16) -0.0032(16)
C38 0.181(7) 0.046(3) 0.056(3) 0.015(2) 0.005(3) 0.020(3)
C39 0.072(4) 0.163(7) 0.080(4) 0.051(4) 0.014(3) -0.021(4)
C40 0.149(5) 0.062(3) 0.043(2) 0.015(2) -0.017(3) -0.037(3)
B 0.0310(17) 0.0286(17) 0.0303(16) -0.0005(14) -0.0007(13) -0.0010(14)
C1S 0.050(3) 0.076(3) 0.095(4) -0.002(3) 0.003(2) 0.007(2)
C2S 0.059(3) 0.070(3) 0.120(5) -0.009(3) 0.006(3) 0.007(3)
C3S 0.079(4) 0.077(4) 0.088(4) 0.002(3) -0.003(3) -0.006(3)

loop_
_atom_type_symbol
_atom_type_description
_atom_type_scat_dispersion_real
_atom_type_scat_dispersion_imag
_atom_type_scat_source
C C 0.0033 0.0016 'International Tables Vol C Tables 4.2.6.8 and 6.1.1.4'
H H 0.0000 0.0000 'International Tables Vol C Tables 4.2.6.8 and 6.1.1.4'
B B 0.0013 0.0007 'International Tables Vol C Tables 4.2.6.8 and 6.1.1.4'
N N 0.0061 0.0033 'International Tables Vol C Tables 4.2.6.8 and 6.1.1.4'
Si Si 0.0817 0.0704 'International Tables Vol C Tables 4.2.6.8 and 6.1.1.4'
Tm Tm -0.3139 5.2483 'International Tables Vol C Tables 4.2.6.8 and 6.1.1.4'

loop_
_geom_angle_atom_site_label_1
_geom_angle_atom_site_label_2
_geom_angle_atom_site_label_3
_geom_angle
_geom_angle_site_symmetry_1
N32 Tm N12 74.63(8) .
N32 Tm N22 78.21(8) .
N12 Tm N22 93.07(8) .
N32 Tm C1 145.44(10) .
N12 Tm C1 119.08(10) .
N22 Tm C1 128.20(10) .
C1 Si1 C3 114.17(18) .
C1 Si1 C2 111.0(2) .
C3 Si1 C2 106.3(2) .
C1 Si1 C4 115.92(18) .
C3 Si1 C4 104.5(2) .
C2 Si1 C4 104.0(2) .
C1 Si2 C6 113.90(18) .
C1 Si2 C5 113.78(18) .
C6 Si2 C5 107.04(18) .
C1 Si2 C7 111.70(16) .
C6 Si2 C7 104.72(17) .
C5 Si2 C7 104.91(18) .
C15 N11 N12 109.8(2) .
C15 N11 B 125.3(3) .
N12 N11 B 123.9(2) .
C13 N12 N11 106.4(2) .
C13 N12 Tm 136.6(2) .
N11 N12 Tm 104.31(17) .
C25 N21 N22 109.8(2) .
C25 N21 B 128.0(3) .
N22 N21 B 121.8(2) .
C23 N22 N21 106.3(2) .
C23 N22 Tm 139.8(2) .
N21 N22 Tm 113.93(17) .
C35 N31 N32 110.1(2) .
C35 N31 B 127.8(3) .
N32 N31 B 122.1(2) .
C33 N32 N31 106.1(2) .
C33 N32 Tm 139.2(2) .
N31 N32 Tm 114.47(18) .
Si1 C1 Si2 117.82(18) .
Si1 C1 Tm 132.18(18) .
Si2 C1 Tm 100.84(14) .
N12 C13 C14 109.9(3) .
N12 C13 C17 122.8(3) .
C14 C13 C17 127.2(3) .
C15 C14 C13 106.3(3) .
N11 C15 C14 107.6(3) .
N11 C15 C16 123.2(3) .
C14 C15 C16 129.2(3) .
C13 C17 C20 111.4(3) .
C13 C17 C18 108.4(3) .
C20 C17 C18 109.0(4) .
C13 C17 C19 109.7(3) .
C20 C17 C19 110.4(4) .
C18 C17 C19 107.8(3) .
N22 C23 C24 109.8(3) .
N22 C23 C27 122.3(3) .
C24 C23 C27 127.9(3) .
C25 C24 C23 106.5(3) .
N21 C25 C24 107.6(3) .
N21 C25 C26 123.5(3) .
C24 C25 C26 128.9(3) .
C23 C27 C30 111.4(3) .
C23 C27 C28 108.9(3) .
C30 C27 C28 109.7(3) .
C23 C27 C29 109.1(3) .
C30 C27 C29 109.6(3) .
C28 C27 C29 108.0(3) .
N32 C33 C34 110.1(3) .
N32 C33 C37 121.2(3) .
C34 C33 C37 128.7(3) .
C35 C34 C33 105.9(3) .
N31 C35 C34 107.7(3) .
N31 C35 C36 124.3(3) .
C34 C35 C36 127.9(3) .
C40 C37 C33 111.8(3) .
C40 C37 C39 109.7(4) .
C33 C37 C39 109.8(3) .
C40 C37 C38 109.6(4) .
C33 C37 C38 108.0(3) .
C39 C37 C38 107.9(5) .
N31 B N21 110.7(3) .
N31 B N11 111.0(2) .
N21 B N11 111.2(2) .
C1S C1S C2S 114.0(5) 7_655
C3S C2S C1S 113.3(5) .

loop_
_geom_bond_atom_site_label_1
_geom_bond_atom_site_label_2
_geom_bond_distance
_geom_bond_site_symmetry_2
Tm N32 2.451(3) .
Tm N12 2.476(3) .
Tm N22 2.476(2) .
Tm C1 2.554(3) .
Si1 C1 1.829(4) .
Si1 C3 1.875(5) .
Si1 C2 1.877(4) .
Si1 C4 1.889(4) .
Si2 C1 1.832(4) .
Si2 C6 1.877(4) .
Si2 C5 1.878(4) .
Si2 C7 1.905(3) .
N11 C15 1.350(4) .
N11 N12 1.382(3) .
N11 B 1.564(4) .
N12 C13 1.334(4) .
N21 C25 1.350(4) .
N21 N22 1.380(3) .
N21 B 1.547(4) .
N22 C23 1.340(4) .
N31 C35 1.352(4) .
N31 N32 1.375(3) .
N31 B 1.543(4) .
N32 C33 1.340(4) .
C13 C14 1.394(5) .
C13 C17 1.514(5) .
C14 C15 1.374(5) .
C15 C16 1.492(5) .
C17 C20 1.514(6) .
C17 C18 1.523(5) .
C17 C19 1.529(6) .
C23 C24 1.389(4) .
C23 C27 1.513(4) .
C24 C25 1.374(5) .
C25 C26 1.498(4) .
C27 C30 1.515(5) .
C27 C28 1.529(5) .
C27 C29 1.535(5) .
C33 C34 1.396(4) .
C33 C37 1.506(5) .
C34 C35 1.375(5) .
C35 C36 1.495(4) .
C37 C40 1.493(6) .
C37 C39 1.514(6) .
C37 C38 1.519(6) .
C1S C1S 1.474(10) 7_655
C1S C2S 1.553(7) .
C2S C3S 1.462(7) .

loop_
_geom_torsion_atom_site_label_1
_geom_torsion_atom_site_label_2
_geom_torsion_atom_site_label_3
_geom_torsion_atom_site_label_4
_geom_torsion
_geom_torsion_site_symmetry_1
C15 N11 N12 C13 1.8(3) .
B N11 N12 C13 -166.8(3) .
C15 N11 N12 Tm -147.2(2) .
B N11 N12 Tm 44.1(3) .
N32 Tm N12 C13 155.9(3) .
N22 Tm N12 C13 -127.2(3) .
C1 Tm N12 C13 10.4(3) .
N32 Tm N12 N11 -70.12(17) .
N22 Tm N12 N11 6.76(18) .
C1 Tm N12 N11 144.36(17) .
C25 N21 N22 C23 0.1(3) .
B N21 N22 C23 174.0(3) .
C25 N21 N22 Tm 179.4(2) .
B N21 N22 Tm -6.8(3) .
N32 Tm N22 C23 -131.8(3) .
N12 Tm N22 C23 154.6(3) .
C1 Tm N22 C23 23.2(4) .
N32 Tm N22 N21 49.40(19) .
N12 Tm N22 N21 -24.2(2) .
C1 Tm N22 N21 -155.61(19) .
C35 N31 N32 C33 -0.4(3) .
B N31 N32 C33 -178.0(3) .
C35 N31 N32 Tm -177.03(19) .
B N31 N32 Tm 5.4(3) .
N12 Tm N32 C33 -127.2(3) .
N22 Tm N32 C33 136.3(3) .
C1 Tm N32 C33 -7.9(4) .
N12 Tm N32 N31 47.83(19) .
N22 Tm N32 N31 -48.72(19) .
C1 Tm N32 N31 167.14(19) .
C3 Si1 C1 Si2 -85.1(3) .
C2 Si1 C1 Si2 154.7(2) .
C4 Si1 C1 Si2 36.4(3) .
C3 Si1 C1 Tm 54.8(3) .
C2 Si1 C1 Tm -65.3(3) .
C4 Si1 C1 Tm 176.3(2) .
C6 Si2 C1 Si1 41.3(3) .
C5 Si2 C1 Si1 -81.8(3) .
C7 Si2 C1 Si1 159.69(19) .
C6 Si2 C1 Tm -109.63(16) .
C5 Si2 C1 Tm 127.32(17) .
C7 Si2 C1 Tm 8.8(2) .
N32 Tm C1 Si1 41.0(3) .
N12 Tm C1 Si1 146.8(2) .
N22 Tm C1 Si1 -92.2(2) .
N32 Tm C1 Si2 -174.45(11) .
N12 Tm C1 Si2 -68.63(17) .
N22 Tm C1 Si2 52.4(2) .
N11 N12 C13 C14 -1.5(3) .
Tm N12 C13 C14 131.9(3) .
N11 N12 C13 C17 175.1(3) .
Tm N12 C13 C17 -51.5(5) .
N12 C13 C14 C15 0.6(4) .
C17 C13 C14 C15 -175.8(3) .
N12 N11 C15 C14 -1.5(4) .
B N11 C15 C14 167.0(3) .
N12 N11 C15 C16 178.5(3) .
B N11 C15 C16 -13.0(5) .
C13 C14 C15 N11 0.5(4) .
C13 C14 C15 C16 -179.5(3) .
N12 C13 C17 C20 -5.2(5) .
C14 C13 C17 C20 170.7(4) .
N12 C13 C17 C18 -125.1(4) .
C14 C13 C17 C18 50.8(5) .
N12 C13 C17 C19 117.3(4) .
C14 C13 C17 C19 -66.7(5) .
N21 N22 C23 C24 0.2(3) .
Tm N22 C23 C24 -178.7(2) .
N21 N22 C23 C27 -179.2(3) .
Tm N22 C23 C27 1.9(5) .
N22 C23 C24 C25 -0.5(4) .
C27 C23 C24 C25 178.9(3) .
N22 N21 C25 C24 -0.4(4) .
B N21 C25 C24 -173.8(3) .
N22 N21 C25 C26 179.5(3) .
B N21 C25 C26 6.1(5) .
C23 C24 C25 N21 0.5(4) .
C23 C24 C25 C26 -179.4(3) .
N22 C23 C27 C30 19.3(5) .
C24 C23 C27 C30 -160.0(3) .
N22 C23 C27 C28 140.5(3) .
C24 C23 C27 C28 -38.9(5) .
N22 C23 C27 C29 -101.9(4) .
C24 C23 C27 C29 78.8(4) .
N31 N32 C33 C34 -0.1(3) .
Tm N32 C33 C34 175.2(2) .
N31 N32 C33 C37 179.4(3) .
Tm N32 C33 C37 -5.3(5) .
N32 C33 C34 C35 0.5(4) .
C37 C33 C34 C35 -178.9(3) .
N32 N31 C35 C34 0.7(3) .
B N31 C35 C34 178.1(3) .
N32 N31 C35 C36 -177.4(3) .
B N31 C35 C36 0.0(5) .
C33 C34 C35 N31 -0.7(3) .
C33 C34 C35 C36 177.3(3) .
N32 C33 C37 C40 -0.3(5) .
C34 C33 C37 C40 179.1(4) .
N32 C33 C37 C39 121.7(4) .
C34 C33 C37 C39 -58.9(5) .
N32 C33 C37 C38 -120.9(4) .
C34 C33 C37 C38 58.5(5) .
C35 N31 B N21 -114.9(3) .
N32 N31 B N21 62.2(3) .
C35 N31 B N11 121.0(3) .
N32 N31 B N11 -61.9(3) .
C25 N21 B N31 111.9(3) .
N22 N21 B N31 -60.8(4) .
C25 N21 B N11 -124.1(3) .
N22 N21 B N11 63.2(4) .
C15 N11 B N31 -137.9(3) .
N12 N11 B N31 29.0(4) .
C15 N11 B N21 98.3(3) .
N12 N11 B N21 -94.8(3) .
C1S C1S C2S C3S -72.9(8) 7_655
